data_7157435
loop_
_publ_author_name
'Furuta, Shohei'
'Mori, Toshiaki'
'Yoshigoe, Yusuke'
'Sekine, Kohei'
'Kuninobu, Yoichiro'

_publ_section_title
;
 Synthesis, structures and photophysical properties of hexacoordinated
 organosilicon compounds with 2-(2-pyridyl)phenyl groups.
;
_journal_issue 17
_journal_name_full 'Organic &amp; biomolecular chemistry'
_journal_page_first 3239
_journal_page_last 3242
_journal_paper_doi 10.1039/d0ob00484g
_journal_volume 18
_journal_year 2020
_chemical_formula_moiety 'C H2 Cl2, C22 H16 F2 N2 Si'
_chemical_formula_sum 'C23 H18 Cl2 F2 N2 Si'
_chemical_formula_weight 459.38
_space_group_crystal_system monoclinic
_space_group_IT_number 14
_space_group_name_Hall '-P 2ybc'
_space_group_name_H-M_alt 'P 1 21/c 1'
_atom_sites_solution_hydrogens geom
_atom_sites_solution_primary iterative
_audit_creation_date 2020-02-03
_audit_creation_method
;
Olex2 1.2
(compiled 2018.05.29 svn.r3508 for OlexSys, GUI svn.r5506)
;
_cell_angle_alpha 90
_cell_angle_beta 96.804(3)
_cell_angle_gamma 90
_cell_formula_units_Z 4
_cell_length_a 9.0006(3)
_cell_length_b 16.2355(4)
_cell_length_c 14.0783(4)
_cell_measurement_reflns_used 7661
_cell_measurement_temperature 123
_cell_measurement_theta_max 29.2720
_cell_measurement_theta_min 2.4720
_cell_volume 2042.76(10)
_computing_cell_refinement 'CrysAlisPro 1.171.39.46e (Rigaku OD, 2018)'
_computing_data_collection 'CrysAlisPro 1.171.39.46e (Rigaku OD, 2018)'
_computing_data_reduction 'CrysAlisPro 1.171.39.46e (Rigaku OD, 2018)'
_computing_molecular_graphics 'Olex2 (Dolomanov et al., 2009)'
_computing_publication_material 'Olex2 (Dolomanov et al., 2009)'
_computing_structure_refinement 'ShelXL (Sheldrick, 2015)'
_computing_structure_solution 'olex2.solve (Bourhis et al., 2015)'
_diffrn_ambient_temperature 123
_diffrn_detector 'Rigaku HyPix-6000 area detector'
_diffrn_detector_area_resol_mean 10.0
_diffrn_detector_type 'HPC area detector'
_diffrn_measured_fraction_theta_full 0.992
_diffrn_measured_fraction_theta_max 0.853
_diffrn_measurement_details
;
List of Runs (angles in degrees, time in seconds):

  # Type    Start    End  Width  t~exp~   \w     \q     \k     \f   Frames
--------------------------------------------------------------------------
  1  \w   -105.00 -31.00   0.50    0.54    --  -17.60  45.00 120.00  148
  2  \w      4.00  68.00   0.50    0.54    --  -17.60  45.00 120.00  128
  3  \w    -79.00  65.00   0.50    0.54    --  -17.60  45.00   0.00  288
;
_diffrn_measurement_device 'three-circle diffractometer'
_diffrn_measurement_device_type 'Rigaku AFC HyPix-6000'
_diffrn_measurement_method '\w scans'
_diffrn_radiation_monochromator 'multi-layer mirror optics'
_diffrn_radiation_probe x-ray
_diffrn_radiation_type MoK\a
_diffrn_radiation_wavelength 0.71073
_diffrn_reflns_av_R_equivalents 0.0161
_diffrn_reflns_av_unetI/netI 0.0215
_diffrn_reflns_Laue_measured_fraction_full 0.992
_diffrn_reflns_Laue_measured_fraction_max 0.853
_diffrn_reflns_limit_h_max 11
_diffrn_reflns_limit_h_min -12
_diffrn_reflns_limit_k_max 21
_diffrn_reflns_limit_k_min -22
_diffrn_reflns_limit_l_max 19
_diffrn_reflns_limit_l_min -17
_diffrn_reflns_number 12122
_diffrn_reflns_point_group_measured_fraction_full 0.992
_diffrn_reflns_point_group_measured_fraction_max 0.853
_diffrn_reflns_theta_full 25.242
_diffrn_reflns_theta_max 29.391
_diffrn_reflns_theta_min 2.509
_diffrn_source 'rotating anode X-ray generator'
_diffrn_source_type FR-E+
_exptl_absorpt_coefficient_mu 0.408
_exptl_absorpt_correction_T_max 1.00000
_exptl_absorpt_correction_T_min 0.77703
_exptl_absorpt_correction_type multi-scan
_exptl_absorpt_process_details
;
CrysAlisPro 1.171.39.46e (Rigaku Oxford Diffraction, 2018)
Empirical absorption correction using spherical harmonics,
 implemented in SCALE3 ABSPACK scaling algorithm.
;
_exptl_crystal_colour colourless
_exptl_crystal_colour_primary colourless
_exptl_crystal_density_diffrn 1.494
_exptl_crystal_description plate
_exptl_crystal_F_000 944
_exptl_crystal_size_max 0.5
_exptl_crystal_size_mid 0.5
_exptl_crystal_size_min 0.1
_refine_diff_density_max 0.370
_refine_diff_density_min -0.245
_refine_diff_density_rms 0.048
_refine_ls_extinction_method none
_refine_ls_goodness_of_fit_ref 1.044
_refine_ls_hydrogen_treatment constr
_refine_ls_matrix_type full
_refine_ls_number_parameters 271
_refine_ls_number_reflns 4808
_refine_ls_number_restraints 0
_refine_ls_restrained_S_all 1.044
_refine_ls_R_factor_all 0.0342
_refine_ls_R_factor_gt 0.0302
_refine_ls_shift/su_max 0.001
_refine_ls_shift/su_mean 0.000
_refine_ls_structure_factor_coef Fsqd
_refine_ls_weighting_details 'w=1/[\s^2^(Fo^2^)+(0.0426P)^2^+0.8272P] where P=(Fo^2^+2Fc^2^)/3'
_refine_ls_weighting_scheme calc
_refine_ls_wR_factor_gt 0.0821
_refine_ls_wR_factor_ref 0.0843
_reflns_Friedel_coverage 0.000
_reflns_number_gt 4291
_reflns_number_total 4808
_reflns_threshold_expression 'I > 2\s(I)'
_cod_data_source_file d0ob00484g4.cif
_cod_data_source_block 2a
_cod_depositor_comments 'Adding full bibliography for 7157434--7157436.cif.'
_cod_database_code 7157435
_shelx_shelxl_version_number 2018/3
_shelx_space_group_comment
;
The symmetry employed for this shelxl refinement is uniquely defined
by the following loop, which should always be used as a source of
symmetry information in preference to the above space-group names.
They are only intended as comments.
;
_olex2_refinement_description
;
1. Fixed Uiso
 At 1.2 times of:
  All C(H) groups, All C(H,H) groups
2.a Secondary CH2 refined with riding coordinates:
 C23(H23A,H23B)
2.b Aromatic/amide H refined with riding coordinates:
 C13(H13), C11(H11), C22(H22), C16(H16), C2(H2), C14(H14), C5(H5), C4(H4),
 C21(H21), C19(H19), C20(H20), C10(H10), C8(H8), C15(H15), C3(H3), C9(H9)
;
_olex2_submission_special_instructions 'No special instructions were received'
_oxdiff_exptl_absorpt_empirical_details
;
Empirical correction (ABSPACK) includes:
- Absorption correction using spherical harmonics
- Frame scaling
;

loop_
_space_group_symop_operation_xyz
'x, y, z'
'-x, y+1/2, -z+1/2'
'-x, -y, -z'
'x, -y-1/2, z-1/2'

loop_
_atom_site_label
_atom_site_type_symbol
_atom_site_fract_x
_atom_site_fract_y
_atom_site_fract_z
_atom_site_U_iso_or_equiv
_atom_site_adp_type
_atom_site_occupancy
_atom_site_site_symmetry_order
_atom_site_calc_flag
_atom_site_refinement_flags_posn
_atom_site_refinement_flags_adp
_atom_site_refinement_flags_occupancy
_atom_site_disorder_assembly
_atom_site_disorder_group
Cl2 Cl 0.20843(4) 0.34791(2) 0.81148(3) 0.02642(9) Uani 1 1 d . . . . .
Si1 Si 0.38029(4) 0.62729(2) 0.65869(2) 0.01452(9) Uani 1 1 d . . . . .
Cl1 Cl 0.06275(4) 0.49727(2) 0.86633(3) 0.03464(11) Uani 1 1 d . . . . .
F1 F 0.39114(8) 0.52573(4) 0.64709(5) 0.01987(17) Uani 1 1 d . . . . .
F2 F 0.23098(8) 0.62712(5) 0.71735(6) 0.01966(17) Uani 1 1 d . . . . .
N2 N 0.57974(12) 0.63979(6) 0.59395(8) 0.0158(2) Uani 1 1 d . . . . .
N1 N 0.37388(11) 0.75628(6) 0.65777(8) 0.0157(2) Uani 1 1 d . . . . .
C12 C 0.52275(14) 0.63197(7) 0.77058(9) 0.0159(2) Uani 1 1 d . . . . .
C7 C 0.29264(14) 0.78767(8) 0.57890(9) 0.0169(2) Uani 1 1 d . . . . .
C18 C 0.70460(14) 0.64212(7) 0.65781(10) 0.0164(2) Uani 1 1 d . . . . .
C13 C 0.48844(15) 0.62969(8) 0.86464(10) 0.0195(3) Uani 1 1 d . . . . .
H13 H 0.389240 0.623551 0.875774 0.023 Uiso 1 1 calc R . . . .
C1 C 0.27143(13) 0.64408(8) 0.53562(9) 0.0160(2) Uani 1 1 d . . . . .
C17 C 0.67323(14) 0.64025(7) 0.75753(9) 0.0164(2) Uani 1 1 d . . . . .
C6 C 0.24008(13) 0.72538(8) 0.50766(9) 0.0167(2) Uani 1 1 d . . . . .
C11 C 0.42998(15) 0.80748(8) 0.72732(10) 0.0198(3) Uani 1 1 d . . . . .
H11 H 0.484834 0.785412 0.781512 0.024 Uiso 1 1 calc R . . . .
C22 C 0.59425(15) 0.64110(8) 0.50029(10) 0.0195(3) Uani 1 1 d . . . . .
H22 H 0.508312 0.638888 0.456619 0.023 Uiso 1 1 calc R . . . .
C16 C 0.78499(15) 0.64788(8) 0.83489(10) 0.0207(3) Uani 1 1 d . . . . .
H16 H 0.884387 0.654207 0.824279 0.025 Uiso 1 1 calc R . . . .
C2 C 0.22471(14) 0.58191(8) 0.47037(10) 0.0201(3) Uani 1 1 d . . . . .
H2 H 0.242818 0.527162 0.487430 0.024 Uiso 1 1 calc R . . . .
C14 C 0.59894(17) 0.63639(8) 0.94216(10) 0.0232(3) Uani 1 1 d . . . . .
H14 H 0.573264 0.634416 1.004195 0.028 Uiso 1 1 calc R . . . .
C5 C 0.16756(14) 0.74444(9) 0.41703(10) 0.0220(3) Uani 1 1 d . . . . .
H5 H 0.148360 0.799011 0.399619 0.026 Uiso 1 1 calc R . . . .
C4 C 0.12461(15) 0.68165(10) 0.35351(10) 0.0260(3) Uani 1 1 d . . . . .
H4 H 0.077568 0.693872 0.292731 0.031 Uiso 1 1 calc R . . . .
C21 C 0.73103(16) 0.64558(8) 0.46610(11) 0.0227(3) Uani 1 1 d . . . . .
H21 H 0.737382 0.647063 0.400670 0.027 Uiso 1 1 calc R . . . .
C19 C 0.84596(15) 0.64546(8) 0.62755(11) 0.0213(3) Uani 1 1 d . . . . .
H19 H 0.931047 0.646085 0.672019 0.026 Uiso 1 1 calc R . . . .
C20 C 0.85882(16) 0.64783(8) 0.53106(11) 0.0239(3) Uani 1 1 d . . . . .
H20 H 0.952630 0.650924 0.509796 0.029 Uiso 1 1 calc R . . . .
C10 C 0.40985(15) 0.89190(8) 0.72207(11) 0.0230(3) Uani 1 1 d . . . . .
H10 H 0.452224 0.926077 0.770956 0.028 Uiso 1 1 calc R . . . .
C8 C 0.26579(16) 0.87188(8) 0.57073(11) 0.0227(3) Uani 1 1 d . . . . .
H8 H 0.207890 0.892877 0.517080 0.027 Uiso 1 1 calc R . . . .
C15 C 0.74736(16) 0.64599(8) 0.92696(10) 0.0234(3) Uani 1 1 d . . . . .
H15 H 0.821251 0.651141 0.978687 0.028 Uiso 1 1 calc R . . . .
C3 C 0.15165(15) 0.60037(9) 0.38040(10) 0.0244(3) Uani 1 1 d . . . . .
H3 H 0.120769 0.558074 0.338058 0.029 Uiso 1 1 calc R . . . .
C9 C 0.32551(16) 0.92414(8) 0.64266(11) 0.0253(3) Uani 1 1 d . . . . .
H9 H 0.308991 0.980600 0.637572 0.030 Uiso 1 1 calc R . . . .
C23 C 0.21137(19) 0.45589(10) 0.81184(15) 0.0399(4) Uani 1 1 d . . . . .
H23A H 0.305313 0.474781 0.845722 0.048 Uiso 1 1 calc R . . . .
H23B H 0.205529 0.475692 0.746498 0.048 Uiso 1 1 calc R . . . .

loop_
_atom_site_aniso_label
_atom_site_aniso_U_11
_atom_site_aniso_U_22
_atom_site_aniso_U_33
_atom_site_aniso_U_23
_atom_site_aniso_U_13
_atom_site_aniso_U_12
Cl2 0.02764(18) 0.02190(17) 0.02904(19) -0.00281(13) 0.00048(14) -0.00074(13)
Si1 0.01419(17) 0.01315(16) 0.01590(17) 0.00178(12) 0.00049(13) -0.00002(12)
Cl1 0.0303(2) 0.02965(19) 0.0454(2) -0.00629(16) 0.01081(17) 0.00262(15)
F1 0.0221(4) 0.0136(3) 0.0230(4) 0.0017(3) -0.0012(3) 0.0002(3)
F2 0.0160(4) 0.0216(4) 0.0218(4) 0.0035(3) 0.0037(3) -0.0010(3)
N2 0.0153(5) 0.0138(5) 0.0185(5) 0.0011(4) 0.0024(4) 0.0006(4)
N1 0.0135(5) 0.0148(5) 0.0188(5) 0.0008(4) 0.0023(4) -0.0006(4)
C12 0.0168(6) 0.0121(5) 0.0186(6) 0.0011(4) 0.0007(5) 0.0018(4)
C7 0.0130(5) 0.0166(6) 0.0215(6) 0.0031(5) 0.0036(5) 0.0006(4)
C18 0.0159(6) 0.0107(5) 0.0224(6) 0.0004(5) 0.0015(5) 0.0003(4)
C13 0.0197(6) 0.0185(6) 0.0201(6) 0.0006(5) 0.0022(5) 0.0033(5)
C1 0.0121(5) 0.0172(6) 0.0188(6) 0.0010(5) 0.0023(5) -0.0006(4)
C17 0.0169(6) 0.0114(5) 0.0204(6) 0.0009(4) -0.0004(5) 0.0015(4)
C6 0.0116(5) 0.0190(6) 0.0196(6) 0.0019(5) 0.0023(5) 0.0000(5)
C11 0.0187(6) 0.0176(6) 0.0229(7) -0.0013(5) 0.0022(5) -0.0010(5)
C22 0.0197(6) 0.0189(6) 0.0199(6) 0.0010(5) 0.0030(5) 0.0007(5)
C16 0.0181(6) 0.0172(6) 0.0255(7) -0.0004(5) -0.0030(5) -0.0002(5)
C2 0.0174(6) 0.0193(6) 0.0234(7) -0.0019(5) 0.0014(5) -0.0003(5)
C14 0.0316(7) 0.0208(6) 0.0167(6) -0.0002(5) 0.0004(6) 0.0033(5)
C5 0.0160(6) 0.0251(7) 0.0245(7) 0.0079(5) 0.0006(5) -0.0002(5)
C4 0.0194(6) 0.0386(8) 0.0190(7) 0.0053(6) -0.0017(5) -0.0020(6)
C21 0.0262(7) 0.0201(6) 0.0236(7) 0.0002(5) 0.0100(6) 0.0005(5)
C19 0.0148(6) 0.0192(6) 0.0299(7) -0.0020(5) 0.0020(5) -0.0015(5)
C20 0.0192(6) 0.0207(6) 0.0337(8) -0.0005(6) 0.0115(6) -0.0016(5)
C10 0.0223(6) 0.0172(6) 0.0303(7) -0.0053(5) 0.0073(6) -0.0031(5)
C8 0.0219(6) 0.0177(6) 0.0288(7) 0.0065(5) 0.0042(6) 0.0038(5)
C15 0.0260(7) 0.0203(6) 0.0215(7) -0.0011(5) -0.0073(6) 0.0015(5)
C3 0.0199(6) 0.0316(7) 0.0209(7) -0.0060(6) -0.0004(5) -0.0041(6)
C9 0.0263(7) 0.0128(6) 0.0384(8) 0.0010(5) 0.0106(6) 0.0007(5)
C23 0.0348(9) 0.0217(7) 0.0679(13) 0.0040(7) 0.0254(9) 0.0002(6)

loop_
_atom_type_symbol
_atom_type_description
_atom_type_scat_dispersion_real
_atom_type_scat_dispersion_imag
_atom_type_scat_source
C C 0.0033 0.0016 'International Tables Vol C Tables 4.2.6.8 and 6.1.1.4'
H H 0.0000 0.0000 'International Tables Vol C Tables 4.2.6.8 and 6.1.1.4'
F F 0.0171 0.0103 'International Tables Vol C Tables 4.2.6.8 and 6.1.1.4'
N N 0.0061 0.0033 'International Tables Vol C Tables 4.2.6.8 and 6.1.1.4'
Si Si 0.0817 0.0704 'International Tables Vol C Tables 4.2.6.8 and 6.1.1.4'
Cl Cl 0.1484 0.1585 'International Tables Vol C Tables 4.2.6.8 and 6.1.1.4'

loop_
_geom_angle_atom_site_label_1
_geom_angle_atom_site_label_2
_geom_angle_atom_site_label_3
_geom_angle
_geom_angle_site_symmetry_1
_geom_angle_site_symmetry_3
_geom_angle_publ_flag
F1 Si1 N2 89.43(4) . . ?
F1 Si1 N1 173.53(5) . . ?
F1 Si1 C12 94.53(5) . . ?
F1 Si1 C1 94.73(5) . . ?
F2 Si1 F1 96.19(4) . . ?
F2 Si1 N2 173.17(4) . . ?
F2 Si1 N1 88.94(4) . . ?
F2 Si1 C12 95.38(5) . . ?
F2 Si1 C1 95.35(5) . . ?
N1 Si1 N2 85.74(4) . . ?
C12 Si1 N2 80.25(5) . . ?
C12 Si1 N1 88.89(5) . . ?
C1 Si1 N2 88.03(5) . . ?
C1 Si1 N1 80.83(5) . . ?
C1 Si1 C12 164.98(6) . . ?
C18 N2 Si1 113.34(9) . . ?
C22 N2 Si1 127.69(9) . . ?
C22 N2 C18 118.87(11) . . ?
C7 N1 Si1 113.14(8) . . ?
C11 N1 Si1 127.53(9) . . ?
C11 N1 C7 119.12(11) . . ?
C13 C12 Si1 125.37(10) . . ?
C17 C12 Si1 117.55(10) . . ?
C17 C12 C13 117.07(12) . . ?
N1 C7 C6 113.65(11) . . ?
N1 C7 C8 120.62(12) . . ?
C8 C7 C6 125.73(12) . . ?
N2 C18 C17 113.38(11) . . ?
N2 C18 C19 121.03(12) . . ?
C19 C18 C17 125.59(12) . . ?
C14 C13 C12 121.63(13) . . ?
C6 C1 Si1 117.14(9) . . ?
C2 C1 Si1 125.25(10) . . ?
C2 C1 C6 117.58(12) . . ?
C12 C17 C18 115.39(11) . . ?
C12 C17 C16 121.76(12) . . ?
C16 C17 C18 122.84(12) . . ?
C1 C6 C7 114.96(11) . . ?
C1 C6 C5 121.57(12) . . ?
C5 C6 C7 123.44(12) . . ?
N1 C11 C10 122.76(13) . . ?
N2 C22 C21 122.71(13) . . ?
C15 C16 C17 119.77(13) . . ?
C3 C2 C1 121.15(13) . . ?
C15 C14 C13 120.00(13) . . ?
C4 C5 C6 119.51(13) . . ?
C5 C4 C3 119.95(13) . . ?
C22 C21 C20 118.61(13) . . ?
C20 C19 C18 119.36(13) . . ?
C19 C20 C21 119.41(13) . . ?
C9 C10 C11 118.41(13) . . ?
C9 C8 C7 119.66(13) . . ?
C16 C15 C14 119.76(13) . . ?
C4 C3 C2 120.22(13) . . ?
C10 C9 C8 119.40(12) . . ?
Cl1 C23 Cl2 111.87(9) . . ?

loop_
_geom_bond_atom_site_label_1
_geom_bond_atom_site_label_2
_geom_bond_distance
_geom_bond_site_symmetry_2
_geom_bond_publ_flag
Cl2 C23 1.7533(16) . ?
Si1 F1 1.6610(8) . ?
Si1 F2 1.6586(8) . ?
Si1 N2 2.1172(11) . ?
Si1 N1 2.0949(11) . ?
Si1 C12 1.9111(13) . ?
Si1 C1 1.9064(13) . ?
Cl1 C23 1.7528(17) . ?
N2 C18 1.3541(16) . ?
N2 C22 1.3404(17) . ?
N1 C7 1.3547(16) . ?
N1 C11 1.3370(17) . ?
C12 C13 1.3955(18) . ?
C12 C17 1.3947(18) . ?
C7 C6 1.4629(18) . ?
C7 C8 1.3908(17) . ?
C18 C17 1.4647(19) . ?
C18 C19 1.3898(18) . ?
C13 C14 1.3910(19) . ?
C1 C6 1.3966(17) . ?
C1 C2 1.3958(18) . ?
C17 C16 1.3978(18) . ?
C6 C5 1.3973(18) . ?
C11 C10 1.3834(18) . ?
C22 C21 1.3758(19) . ?
C16 C15 1.378(2) . ?
C2 C3 1.3890(19) . ?
C14 C15 1.387(2) . ?
C5 C4 1.381(2) . ?
C4 C3 1.386(2) . ?
C21 C20 1.383(2) . ?
C19 C20 1.378(2) . ?
C10 C9 1.378(2) . ?
C8 C9 1.380(2) . ?
